data_4109455
loop_
_publ_author_name
'Natalia F. Blank'
'Jillian R. Moncarz'
'Tim J. Brunker'
'Corina Scriban'
'Brian J. Anderson'
'Omar Amir'
'David S. Glueck'
'Lev N. Zakharov'
'James A. Golen'
'Christopher D. Incarvito'
'Arnold L. Rheingold'

_publ_section_title
;
 Palladium-Catalyzed Asymmetric Phosphination. Scope, Mechanism, and
 Origin of Enantioselectivity
;
_journal_name_full 'Journal of the American Chemical Society'
_journal_page_first 6847
_journal_page_last 6858
_journal_paper_doi 10.1021/ja070225a
_journal_volume 129
_journal_year 2007
_chemical_formula_sum 'C23 H33 P'
_chemical_formula_weight 340.46
_chemical_name_systematic
; 
 ? 
;
_space_group_IT_number 14
_symmetry_cell_setting monoclinic
_symmetry_space_group_name_Hall '-P 2yn'
_symmetry_space_group_name_H-M 'P 1 21/n 1'
_atom_sites_solution_hydrogens geom
_atom_sites_solution_primary direct
_atom_sites_solution_secondary difmap
_audit_creation_method SHELXL-97
_cell_angle_alpha 90.00
_cell_angle_beta 96.950(2)
_cell_angle_gamma 90.00
_cell_formula_units_Z 4
_cell_length_a 9.0974(8)
_cell_length_b 16.3968(14)
_cell_length_c 13.6909(12)
_cell_measurement_reflns_used 5607
_cell_measurement_temperature 150(2)
_cell_measurement_theta_max 28.26
_cell_measurement_theta_min 2.55
_cell_volume 2027.2(3)
_computing_cell_refinement 'Bruker SMART'
_computing_data_collection 'Bruker SMART'
_computing_data_reduction 'Bruker SAINT'
_computing_molecular_graphics 'Bruker SHELXTL'
_computing_publication_material 'Bruker SHELXTL'
_computing_structure_refinement 'SHELXL-97 (Sheldrick, 1997)'
_computing_structure_solution 'SHELXS-97 (Sheldrick, 1990)'
_diffrn_ambient_temperature 150(2)
_diffrn_measured_fraction_theta_full 0.994
_diffrn_measured_fraction_theta_max 0.934
_diffrn_measurement_device_type 'CCD area detector'
_diffrn_measurement_method 'phi and omega scans'
_diffrn_radiation_monochromator graphite
_diffrn_radiation_source 'fine-focus sealed tube'
_diffrn_radiation_type MoK\a
_diffrn_radiation_wavelength 0.71073
_diffrn_reflns_av_R_equivalents 0.0378
_diffrn_reflns_av_sigmaI/netI 0.0513
_diffrn_reflns_limit_h_max 10
_diffrn_reflns_limit_h_min -12
_diffrn_reflns_limit_k_max 21
_diffrn_reflns_limit_k_min -20
_diffrn_reflns_limit_l_max 15
_diffrn_reflns_limit_l_min -17
_diffrn_reflns_number 12773
_diffrn_reflns_theta_full 25.00
_diffrn_reflns_theta_max 28.30
_diffrn_reflns_theta_min 1.95
_exptl_absorpt_coefficient_mu 0.137
_exptl_absorpt_correction_T_max 0.923
_exptl_absorpt_correction_T_min 0.887
_exptl_absorpt_correction_type multi-scan
_exptl_absorpt_process_details sadabs
_exptl_crystal_colour Colorless
_exptl_crystal_density_diffrn 1.116
_exptl_crystal_description Block
_exptl_crystal_F_000 744
_exptl_crystal_size_max 0.20
_exptl_crystal_size_mid 0.15
_exptl_crystal_size_min 0.10
_refine_diff_density_max 0.458
_refine_diff_density_min -0.534
_refine_diff_density_rms 0.076
_refine_ls_extinction_method none
_refine_ls_goodness_of_fit_ref 0.988
_refine_ls_hydrogen_treatment constr
_refine_ls_matrix_type full
_refine_ls_number_parameters 217
_refine_ls_number_reflns 4699
_refine_ls_number_restraints 0
_refine_ls_restrained_S_all 0.988
_refine_ls_R_factor_all 0.0820
_refine_ls_R_factor_gt 0.0644
_refine_ls_shift/su_max 0.000
_refine_ls_shift/su_mean 0.000
_refine_ls_structure_factor_coef Fsqd
_refine_ls_weighting_details 'calc w=1/[\s^2^(Fo^2^)+(0.1695P)^2^+3.4838P] where P=(Fo^2^+2Fc^2^)/3'
_refine_ls_weighting_scheme calc
_refine_ls_wR_factor_gt 0.1862
_refine_ls_wR_factor_ref 0.2088
_reflns_number_gt 3754
_reflns_number_total 4699
_reflns_threshold_expression >2sigma(I)
_cod_data_source_file ja070225asi20070309_123028_4.cif
_cod_data_source_block glu124
_cod_database_code 4109455

loop_
_symmetry_equiv_pos_as_xyz
'x, y, z'
'-x+1/2, y+1/2, -z+1/2'
'-x, -y, -z'
'x-1/2, -y-1/2, z-1/2'

loop_
_atom_site_label
_atom_site_type_symbol
_atom_site_fract_x
_atom_site_fract_y
_atom_site_fract_z
_atom_site_U_iso_or_equiv
_atom_site_adp_type
_atom_site_occupancy
_atom_site_symmetry_multiplicity
_atom_site_calc_flag
_atom_site_refinement_flags
P1 P 0.84030(7) 0.41546(4) 0.85026(5) 0.02119(19) Uani 1 1 d .
C1 C 0.7653(3) 0.31588(14) 0.87780(17) 0.0199(5) Uani 1 1 d .
C2 C 0.8085(3) 0.24288(15) 0.83722(18) 0.0242(5) Uani 1 1 d .
H2A H 0.8725 0.2443 0.7873 0.029 Uiso 1 1 calc R
C3 C 0.7593(3) 0.16796(15) 0.86877(19) 0.0271(6) Uani 1 1 d .
H3A H 0.7902 0.1191 0.8399 0.033 Uiso 1 1 calc R
C4 C 0.6662(3) 0.16343(15) 0.94143(18) 0.0246(5) Uani 1 1 d .
C5 C 0.6239(3) 0.23605(16) 0.98226(19) 0.0269(5) Uani 1 1 d .
H5A H 0.5604 0.2345 1.0325 0.032 Uiso 1 1 calc R
C6 C 0.6723(3) 0.31073(15) 0.95131(18) 0.0260(5) Uani 1 1 d .
H6A H 0.6416 0.3593 0.9807 0.031 Uiso 1 1 calc R
C7 C 0.6132(4) 0.08275(16) 0.9758(2) 0.0327(6) Uani 1 1 d .
H7A H 0.6543 0.0386 0.9392 0.049 Uiso 1 1 calc R
H7B H 0.5048 0.0808 0.9644 0.049 Uiso 1 1 calc R
H7C H 0.6459 0.0763 1.0463 0.049 Uiso 1 1 calc R
C8 C 0.9157(3) 0.39856(17) 0.7324(2) 0.0304(6) Uani 1 1 d .
H8A H 1.0053 0.3650 0.7439 0.046 Uiso 1 1 calc R
H8B H 0.9402 0.4512 0.7046 0.046 Uiso 1 1 calc R
H8C H 0.8417 0.3705 0.6864 0.046 Uiso 1 1 calc R
C9 C 0.6738(2) 0.47901(13) 0.81729(16) 0.0173(4) Uani 1 1 d .
C10 C 0.5547(3) 0.45829(14) 0.74441(16) 0.0185(5) Uani 1 1 d .
C11 C 0.4373(3) 0.51201(15) 0.72462(17) 0.0212(5) Uani 1 1 d .
H11A H 0.3590 0.4978 0.6752 0.025 Uiso 1 1 calc R
C12 C 0.4285(3) 0.58584(14) 0.77381(17) 0.0202(5) Uani 1 1 d .
C13 C 0.5443(3) 0.60481(14) 0.84543(17) 0.0200(5) Uani 1 1 d .
H13A H 0.5403 0.6546 0.8805 0.024 Uiso 1 1 calc R
C14 C 0.6668(3) 0.55391(14) 0.86835(17) 0.0187(5) Uani 1 1 d .
C15 C 0.5470(3) 0.37903(14) 0.68603(17) 0.0196(5) Uani 1 1 d .
H15A H 0.6366 0.3460 0.7097 0.023 Uiso 1 1 calc R
C16 C 0.4099(3) 0.32919(16) 0.7032(2) 0.0290(6) Uani 1 1 d .
H16A H 0.4106 0.3190 0.7738 0.044 Uiso 1 1 calc R
H16B H 0.4112 0.2770 0.6683 0.044 Uiso 1 1 calc R
H16C H 0.3204 0.3596 0.6784 0.044 Uiso 1 1 calc R
C17 C 0.5488(3) 0.39558(16) 0.57622(18) 0.0281(6) Uani 1 1 d .
H17A H 0.6372 0.4273 0.5666 0.042 Uiso 1 1 calc R
H17B H 0.4600 0.4264 0.5508 0.042 Uiso 1 1 calc R
H17C H 0.5503 0.3437 0.5409 0.042 Uiso 1 1 calc R
C18 C 0.2964(3) 0.64194(15) 0.75058(18) 0.0235(5) Uani 1 1 d .
H18A H 0.3139 0.6914 0.7932 0.028 Uiso 1 1 calc R
C19 C 0.1543(3) 0.6015(2) 0.7749(3) 0.0372(7) Uani 1 1 d .
H19A H 0.1670 0.5840 0.8438 0.056 Uiso 1 1 calc R
H19B H 0.1321 0.5540 0.7322 0.056 Uiso 1 1 calc R
H19C H 0.0724 0.6406 0.7643 0.056 Uiso 1 1 calc R
C20 C 0.2798(3) 0.67022(18) 0.6434(2) 0.0326(6) Uani 1 1 d .
H20A H 0.3719 0.6963 0.6293 0.049 Uiso 1 1 calc R
H20B H 0.1982 0.7094 0.6323 0.049 Uiso 1 1 calc R
H20C H 0.2587 0.6231 0.5999 0.049 Uiso 1 1 calc R
C21 C 0.7835(3) 0.58179(15) 0.95136(18) 0.0233(5) Uani 1 1 d .
H21A H 0.8687 0.5429 0.9548 0.028 Uiso 1 1 calc R
C22 C 0.8418(3) 0.66706(18) 0.9334(2) 0.0339(6) Uani 1 1 d .
H22A H 0.9163 0.6824 0.9881 0.051 Uiso 1 1 calc R
H22B H 0.7597 0.7062 0.9288 0.051 Uiso 1 1 calc R
H22C H 0.8867 0.6674 0.8719 0.051 Uiso 1 1 calc R
C23 C 0.7207(4) 0.5787(2) 1.0495(2) 0.0435(8) Uani 1 1 d .
H23A H 0.6843 0.5236 1.0603 0.065 Uiso 1 1 calc R
H23B H 0.6390 0.6177 1.0487 0.065 Uiso 1 1 calc R
H23C H 0.7986 0.5928 1.1027 0.065 Uiso 1 1 calc R

loop_
_atom_site_aniso_label
_atom_site_aniso_U_11
_atom_site_aniso_U_22
_atom_site_aniso_U_33
_atom_site_aniso_U_23
_atom_site_aniso_U_13
_atom_site_aniso_U_12
P1 0.0178(3) 0.0177(3) 0.0271(3) -0.0009(2) -0.0014(2) 0.0014(2)
C1 0.0209(11) 0.0182(11) 0.0193(10) 0.0014(8) -0.0034(8) 0.0020(9)
C2 0.0258(12) 0.0214(12) 0.0259(12) -0.0004(9) 0.0045(9) 0.0038(10)
C3 0.0369(15) 0.0179(12) 0.0264(12) -0.0024(9) 0.0028(10) 0.0052(10)
C4 0.0269(13) 0.0202(12) 0.0249(12) 0.0017(9) -0.0040(9) -0.0008(10)
C5 0.0305(13) 0.0243(12) 0.0265(12) 0.0001(10) 0.0066(10) 0.0010(10)
C6 0.0308(13) 0.0198(12) 0.0279(12) -0.0067(9) 0.0050(10) 0.0025(10)
C7 0.0397(16) 0.0238(13) 0.0338(14) 0.0024(10) 0.0013(12) -0.0030(11)
C8 0.0253(13) 0.0291(13) 0.0381(14) 0.0017(11) 0.0098(11) -0.0003(11)
C9 0.0162(10) 0.0141(10) 0.0214(10) 0.0038(8) 0.0013(8) 0.0014(8)
C10 0.0193(11) 0.0157(10) 0.0201(10) 0.0009(8) 0.0009(8) -0.0013(8)
C11 0.0193(11) 0.0210(11) 0.0220(11) -0.0026(9) -0.0024(8) -0.0010(9)
C12 0.0191(11) 0.0198(11) 0.0217(11) 0.0013(9) 0.0018(9) 0.0021(9)
C13 0.0221(12) 0.0155(10) 0.0220(11) -0.0020(8) 0.0009(9) 0.0002(9)
C14 0.0167(11) 0.0183(11) 0.0208(10) -0.0001(8) 0.0009(8) -0.0023(8)
C15 0.0211(11) 0.0155(10) 0.0210(11) -0.0029(8) -0.0019(8) -0.0002(9)
C16 0.0301(14) 0.0213(12) 0.0351(14) -0.0008(10) 0.0014(11) -0.0056(10)
C17 0.0374(15) 0.0234(12) 0.0232(12) -0.0030(9) 0.0015(10) 0.0020(11)
C18 0.0226(12) 0.0210(12) 0.0258(12) -0.0028(9) -0.0008(9) 0.0053(9)
C19 0.0245(14) 0.0374(16) 0.0506(18) 0.0026(13) 0.0080(12) 0.0038(12)
C20 0.0309(14) 0.0372(15) 0.0285(13) 0.0060(11) -0.0007(11) 0.0135(12)
C21 0.0217(12) 0.0195(12) 0.0270(12) -0.0022(9) -0.0038(9) 0.0007(9)
C22 0.0323(15) 0.0306(15) 0.0371(15) -0.0051(11) -0.0021(11) -0.0121(12)
C23 0.0458(18) 0.061(2) 0.0206(13) 0.0036(13) -0.0069(12) -0.0149(16)

loop_
_atom_type_symbol
_atom_type_description
_atom_type_scat_dispersion_real
_atom_type_scat_dispersion_imag
_atom_type_scat_source
C C 0.0033 0.0016 'International Tables Vol C Tables 4.2.6.8 and 6.1.1.4'
H H 0.0000 0.0000 'International Tables Vol C Tables 4.2.6.8 and 6.1.1.4'
P P 0.1023 0.0942 'International Tables Vol C Tables 4.2.6.8 and 6.1.1.4'

loop_
_geom_angle_atom_site_label_1
_geom_angle_atom_site_label_2
_geom_angle_atom_site_label_3
_geom_angle
C1 P1 C9 103.81(10)
C1 P1 C8 103.50(12)
C9 P1 C8 104.54(12)
C6 C1 C2 117.4(2)
C6 C1 P1 118.54(18)
C2 C1 P1 123.65(19)
C3 C2 C1 121.1(2)
C4 C3 C2 121.1(2)
C3 C4 C5 117.8(2)
C3 C4 C7 121.3(2)
C5 C4 C7 120.9(2)
C6 C5 C4 121.4(2)
C5 C6 C1 121.2(2)
C14 C9 C10 118.5(2)
C14 C9 P1 116.85(17)
C10 C9 P1 124.65(17)
C11 C10 C9 119.3(2)
C11 C10 C15 117.0(2)
C9 C10 C15 123.7(2)
C10 C11 C12 123.1(2)
C13 C12 C11 117.0(2)
C13 C12 C18 121.9(2)
C11 C12 C18 121.1(2)
C12 C13 C14 122.9(2)
C13 C14 C9 119.2(2)
C13 C14 C21 116.9(2)
C9 C14 C21 123.9(2)
C10 C15 C17 111.0(2)
C10 C15 C16 111.2(2)
C17 C15 C16 110.5(2)
C12 C18 C20 111.7(2)
C12 C18 C19 111.2(2)
C20 C18 C19 110.7(2)
C23 C21 C14 110.2(2)
C23 C21 C22 110.3(2)
C14 C21 C22 112.2(2)

loop_
_geom_bond_atom_site_label_1
_geom_bond_atom_site_label_2
_geom_bond_distance
P1 C1 1.826(2)
P1 C9 1.849(2)
P1 C8 1.849(3)
C1 C6 1.393(3)
C1 C2 1.396(3)
C2 C3 1.394(4)
C3 C4 1.385(4)
C4 C5 1.389(4)
C4 C7 1.503(4)
C5 C6 1.385(4)
C9 C14 1.418(3)
C9 C10 1.422(3)
C10 C11 1.386(3)
C10 C15 1.523(3)
C11 C12 1.392(3)
C12 C13 1.385(3)
C12 C18 1.516(3)
C13 C14 1.397(3)
C14 C21 1.528(3)
C15 C17 1.530(3)
C15 C16 1.532(3)
C18 C20 1.529(4)
C18 C19 1.525(4)
C21 C23 1.523(4)
C21 C22 1.526(4)
